data_4334137
loop_
_publ_author_name
'Gabriele Albertin'
'Stefano Antoniutti'
'Laura Bonaldo'
'Alessandra Botter'
'Jes\'us Castro'

_publ_section_title
;
 Azo Complexes of Osmium(II): Preparation and Reactivity of Organic Azide
 and Hydrazine Derivatives
;
_journal_name_full 'Inorganic Chemistry'
_journal_page_first 2870
_journal_page_last 2879
_journal_paper_doi 10.1021/ic302483e
_journal_volume 52
_journal_year 2013
_chemical_formula_sum 'C75 H74 B Cl N O4 Os P3'
_chemical_formula_weight 1382.72
_chemical_name_systematic
; 
 ? 
;
_space_group_IT_number 14
_symmetry_cell_setting monoclinic
_symmetry_space_group_name_Hall '-P 2yn'
_symmetry_space_group_name_H-M 'P 1 21/n 1'
_atom_sites_solution_hydrogens geom
_atom_sites_solution_primary direct
_atom_sites_solution_secondary difmap
_audit_creation_method SHELXL-97
_cell_angle_alpha 90.00
_cell_angle_beta 94.797(3)
_cell_angle_gamma 90.00
_cell_formula_units_Z 4
_cell_length_a 22.554(3)
_cell_length_b 12.7270(19)
_cell_length_c 23.939(4)
_cell_measurement_reflns_used 3285
_cell_measurement_temperature 293(2)
_cell_measurement_theta_max 18.55
_cell_measurement_theta_min 2.34
_cell_volume 6847.5(18)
_computing_cell_refinement 'Bruker SAINT'
_computing_data_collection 'Bruker SMART'
_computing_data_reduction 'Bruker SAINT'
_computing_structure_refinement 'SHELXL-97 (Sheldrick, 1997)'
_computing_structure_solution 'SHELXS-97 (Sheldrick, 1990)'
_diffrn_ambient_temperature 293(2)
_diffrn_measured_fraction_theta_full 0.980
_diffrn_measured_fraction_theta_max 0.980
_diffrn_measurement_device_type 'Bruker SMART 1000 CCD'
_diffrn_measurement_method '\f and \w scans'
_diffrn_radiation_monochromator graphite
_diffrn_radiation_source 'fine-focus sealed tube'
_diffrn_radiation_type MoK\a
_diffrn_radiation_wavelength 0.71073
_diffrn_reflns_av_R_equivalents 0.1398
_diffrn_reflns_av_sigmaI/netI 0.2327
_diffrn_reflns_limit_h_max 29
_diffrn_reflns_limit_h_min -29
_diffrn_reflns_limit_k_max 16
_diffrn_reflns_limit_k_min -16
_diffrn_reflns_limit_l_max 31
_diffrn_reflns_limit_l_min -21
_diffrn_reflns_number 44460
_diffrn_reflns_theta_full 28.05
_diffrn_reflns_theta_max 28.05
_diffrn_reflns_theta_min 1.19
_exptl_absorpt_coefficient_mu 2.020
_exptl_absorpt_correction_T_max 0.7456
_exptl_absorpt_correction_T_min 0.6554
_exptl_absorpt_correction_type multi-scan
_exptl_crystal_colour colourless
_exptl_crystal_density_diffrn 1.341
_exptl_crystal_description plate
_exptl_crystal_F_000 2824
_exptl_crystal_size_max 0.43
_exptl_crystal_size_mid 0.14
_exptl_crystal_size_min 0.06
_refine_diff_density_max 1.719
_refine_diff_density_min -0.787
_refine_diff_density_rms 0.173
_refine_ls_extinction_coef 0.0035(2)
_refine_ls_extinction_expression Fc^*^=kFc[1+0.001xFc^2^\l^3^/sin(2\q)]^-1/4^
_refine_ls_extinction_method SHELXL
_refine_ls_goodness_of_fit_ref 0.966
_refine_ls_hydrogen_treatment mixed
_refine_ls_matrix_type full
_refine_ls_number_parameters 758
_refine_ls_number_reflns 16271
_refine_ls_number_restraints 17
_refine_ls_restrained_S_all 0.967
_refine_ls_R_factor_all 0.2350
_refine_ls_R_factor_gt 0.0714
_refine_ls_shift/su_max 0.001
_refine_ls_shift/su_mean 0.000
_refine_ls_structure_factor_coef Fsqd
_refine_ls_weighting_details 'calc w=1/[\s^2^(Fo^2^)+(0.0996P)^2^+0.0000P] where P=(Fo^2^+2Fc^2^)/3'
_refine_ls_weighting_scheme calc
_refine_ls_wR_factor_gt 0.1637
_refine_ls_wR_factor_ref 0.2400
_reflns_number_gt 5946
_reflns_number_total 16271
_reflns_threshold_expression >2sigma(I)
_cod_data_source_file ic302483e_si_001_1.cif
_cod_data_source_block pat_8b
_cod_original_cell_volume 6847.5(17)
_cod_original_sg_symbol_H-M 'P 1 21/n 1 '
_cod_database_code 4334137

loop_
_symmetry_equiv_pos_as_xyz
'x, y, z'
'-x+1/2, y+1/2, -z+1/2'
'-x, -y, -z'
'x-1/2, -y-1/2, z-1/2'

loop_
_atom_site_label
_atom_site_type_symbol
_atom_site_fract_x
_atom_site_fract_y
_atom_site_fract_z
_atom_site_U_iso_or_equiv
_atom_site_adp_type
_atom_site_occupancy
_atom_site_symmetry_multiplicity
_atom_site_calc_flag
_atom_site_refinement_flags
Os Os 0.575383(19) 0.20946(3) 0.821375(18) 0.04906(19) Uani 1 1 d .
C1 C 0.5653(6) 0.1004(13) 0.8741(6) 0.076(4) Uani 1 1 d .
O1 O 0.5579(5) 0.0402(8) 0.9032(4) 0.093(3) Uani 1 1 d .
Cl Cl 0.59372(14) 0.3492(3) 0.75587(13) 0.0713(9) Uani 1 1 d .
N1 N 0.6652(5) 0.2357(7) 0.8541(4) 0.061(3) Uani 1 1 d U
H1 H 0.6813 0.2889 0.8392 0.073 Uiso 1 1 calc R
C2 C 0.6979(8) 0.1924(17) 0.8885(8) 0.136(7) Uani 1 1 d U
H2A H 0.6800 0.1361 0.9052 0.163 Uiso 1 1 calc R
C3 C 0.7604(7) 0.2079(14) 0.9106(9) 0.161(9) Uani 1 1 d GU
C4 C 0.7888(9) 0.1375(15) 0.9451(11) 0.45(4) Uani 1 1 d GU
H4 H 0.7686 0.0791 0.9571 0.545 Uiso 1 1 calc R
C5 C 0.8465(9) 0.1516(16) 0.9623(11) 0.35(3) Uani 1 1 d GU
H5 H 0.8662 0.1029 0.9861 0.416 Uiso 1 1 calc R
C6 C 0.8758(7) 0.2360(16) 0.9450(9) 0.170(10) Uani 1 1 d GU
C7 C 0.8473(9) 0.3063(14) 0.9105(10) 0.32(3) Uani 1 1 d GU
H7 H 0.8676 0.3647 0.8985 0.385 Uiso 1 1 calc R
C8 C 0.7896(9) 0.2922(14) 0.8933(10) 0.40(4) Uani 1 1 d GU
H8 H 0.7699 0.3409 0.8695 0.484 Uiso 1 1 calc R
C9 C 0.9401(11) 0.259(2) 0.9627(13) 0.249(16) Uani 1 1 d .
H9A H 0.9577 0.1998 0.9826 0.374 Uiso 1 1 calc R
H9B H 0.9426 0.3197 0.9867 0.374 Uiso 1 1 calc R
H9C H 0.9610 0.2726 0.9301 0.374 Uiso 1 1 calc R
P1 P 0.47759(14) 0.1786(2) 0.79154(14) 0.0574(8) Uani 1 1 d .
O11 O 0.4524(4) 0.2387(7) 0.7390(3) 0.074(2) Uani 1 1 d .
O12 O 0.4373(4) 0.2088(7) 0.8403(4) 0.080(3) Uani 1 1 d .
O13 O 0.4619(4) 0.0637(6) 0.7741(4) 0.089(3) Uani 1 1 d .
C11 C 0.4041(8) 0.2142(17) 0.7031(9) 0.160(9) Uani 1 1 d .
H11A H 0.3709 0.1991 0.7251 0.192 Uiso 1 1 calc R
H11B H 0.4129 0.1503 0.6832 0.192 Uiso 1 1 calc R
C12 C 0.3860(8) 0.2918(15) 0.6632(10) 0.169(10) Uani 1 1 d .
H12A H 0.3682 0.3494 0.6815 0.253 Uiso 1 1 calc R
H12B H 0.3576 0.2624 0.6354 0.253 Uiso 1 1 calc R
H12C H 0.4200 0.3165 0.6454 0.253 Uiso 1 1 calc R
C13 C 0.3736(6) 0.1987(15) 0.8395(9) 0.147(9) Uani 1 1 d .
H13A H 0.3646 0.1425 0.8648 0.176 Uiso 1 1 calc R
H13B H 0.3580 0.1782 0.8021 0.176 Uiso 1 1 calc R
C15 C 0.4458(9) -0.0206(16) 0.8062(10) 0.172(10) Uani 1 1 d .
H15A H 0.4315 0.0069 0.8404 0.206 Uiso 1 1 calc R
H15B H 0.4813 -0.0613 0.8168 0.206 Uiso 1 1 calc R
C14 C 0.4021(7) -0.0897(15) 0.7815(11) 0.185(11) Uani 1 1 d .
H14A H 0.3686 -0.0498 0.7658 0.278 Uiso 1 1 calc R
H14B H 0.3895 -0.1367 0.8095 0.278 Uiso 1 1 calc R
H14C H 0.4185 -0.1294 0.7524 0.278 Uiso 1 1 calc R
C16 C 0.3429(8) 0.2938(17) 0.8553(11) 0.186(11) Uani 1 1 d .
H16A H 0.3668 0.3296 0.8845 0.279 Uiso 1 1 calc R
H16B H 0.3053 0.2752 0.8686 0.279 Uiso 1 1 calc R
H16C H 0.3365 0.3390 0.8233 0.279 Uiso 1 1 calc R
P2 P 0.55122(13) 0.3451(2) 0.88698(12) 0.0543(8) Uani 1 1 d .
C21 C 0.4980(5) 0.4482(9) 0.8653(5) 0.054(3) Uani 1 1 d .
C22 C 0.4700(5) 0.4540(9) 0.8133(5) 0.063(3) Uani 1 1 d .
H22 H 0.4796 0.4057 0.7863 0.076 Uiso 1 1 calc R
C23 C 0.4274(6) 0.5298(10) 0.7989(6) 0.074(4) Uani 1 1 d .
H23 H 0.4073 0.5292 0.7634 0.089 Uiso 1 1 calc R
C24 C 0.4150(7) 0.6042(11) 0.8361(8) 0.095(5) Uani 1 1 d .
H24 H 0.3867 0.6557 0.8265 0.114 Uiso 1 1 calc R
C25 C 0.4442(8) 0.6028(13) 0.8879(7) 0.113(6) Uani 1 1 d .
H25 H 0.4359 0.6540 0.9139 0.135 Uiso 1 1 calc R
C26 C 0.4866(6) 0.5262(11) 0.9028(6) 0.090(5) Uani 1 1 d .
H26 H 0.5071 0.5275 0.9381 0.108 Uiso 1 1 calc R
C31 C 0.6143(5) 0.4292(9) 0.9135(5) 0.062(3) Uani 1 1 d .
C32 C 0.6443(6) 0.4854(11) 0.8776(6) 0.086(4) Uani 1 1 d .
H32 H 0.6344 0.4775 0.8393 0.103 Uiso 1 1 calc R
C33 C 0.6899(7) 0.5553(12) 0.8954(7) 0.099(5) Uani 1 1 d .
H33 H 0.7099 0.5920 0.8691 0.119 Uiso 1 1 calc R
C34 C 0.7043(8) 0.5689(13) 0.9493(9) 0.109(6) Uani 1 1 d .
H34 H 0.7329 0.6184 0.9614 0.131 Uiso 1 1 calc R
C35 C 0.6767(8) 0.5093(15) 0.9881(8) 0.126(7) Uani 1 1 d .
H35 H 0.6892 0.5144 1.0260 0.151 Uiso 1 1 calc R
C36 C 0.6296(7) 0.4407(12) 0.9700(7) 0.103(5) Uani 1 1 d .
H36 H 0.6092 0.4039 0.9960 0.124 Uiso 1 1 calc R
C41 C 0.5225(7) 0.2891(11) 0.9494(5) 0.078(4) Uani 1 1 d .
C42 C 0.5566(9) 0.2212(11) 0.9799(6) 0.106(6) Uani 1 1 d .
H42 H 0.5960 0.2119 0.9723 0.127 Uiso 1 1 calc R
C43 C 0.5326(14) 0.1611(15) 1.0251(8) 0.153(11) Uani 1 1 d .
H43 H 0.5552 0.1111 1.0457 0.184 Uiso 1 1 calc R
C44 C 0.4768(16) 0.1825(16) 1.0349(10) 0.174(14) Uani 1 1 d .
H44 H 0.4603 0.1431 1.0624 0.209 Uiso 1 1 calc R
C45 C 0.4415(10) 0.2565(16) 1.0083(8) 0.134(8) Uani 1 1 d .
H45 H 0.4041 0.2725 1.0196 0.161 Uiso 1 1 calc R
C46 C 0.4643(8) 0.3076(13) 0.9629(6) 0.107(6) Uani 1 1 d .
H46 H 0.4404 0.3544 0.9415 0.128 Uiso 1 1 calc R
P3 P 0.61376(13) 0.0869(2) 0.75535(12) 0.0538(8) Uani 1 1 d .
C51 C 0.5929(5) -0.0517(9) 0.7646(5) 0.054(3) Uani 1 1 d .
C52 C 0.5588(6) -0.1040(11) 0.7229(6) 0.085(4) Uani 1 1 d .
H52 H 0.5478 -0.0709 0.6890 0.102 Uiso 1 1 calc R
C53 C 0.5407(7) -0.2089(13) 0.7323(8) 0.108(5) Uani 1 1 d .
H53 H 0.5177 -0.2445 0.7043 0.129 Uiso 1 1 calc R
C54 C 0.5562(8) -0.2567(12) 0.7805(9) 0.093(5) Uani 1 1 d .
H54 H 0.5443 -0.3255 0.7862 0.112 Uiso 1 1 calc R
C55 C 0.5906(6) -0.2032(12) 0.8226(7) 0.086(5) Uani 1 1 d .
H55 H 0.6025 -0.2371 0.8561 0.103 Uiso 1 1 calc R
C56 C 0.6066(5) -0.1013(10) 0.8146(5) 0.068(3) Uani 1 1 d .
H56 H 0.6274 -0.0650 0.8438 0.081 Uiso 1 1 calc R
C61 C 0.6945(5) 0.0870(9) 0.7617(5) 0.059(3) Uani 1 1 d .
C62 C 0.7244(6) 0.1764(11) 0.7463(6) 0.088(4) Uani 1 1 d .
H62 H 0.7025 0.2333 0.7315 0.105 Uiso 1 1 calc R
C63 C 0.7865(7) 0.1835(12) 0.7524(7) 0.103(5) Uani 1 1 d .
H63 H 0.8054 0.2448 0.7424 0.123 Uiso 1 1 calc R
C64 C 0.8189(6) 0.1009(13) 0.7730(7) 0.097(5) Uani 1 1 d .
H64 H 0.8602 0.1056 0.7773 0.116 Uiso 1 1 calc R
C65 C 0.7923(6) 0.0133(12) 0.7870(7) 0.095(5) Uani 1 1 d .
H65 H 0.8157 -0.0432 0.7999 0.114 Uiso 1 1 calc R
C66 C 0.7297(5) 0.0024(9) 0.7829(5) 0.070(4) Uani 1 1 d .
H66 H 0.7122 -0.0594 0.7941 0.084 Uiso 1 1 calc R
C71 C 0.6006(6) 0.1090(10) 0.6799(5) 0.067(3) Uani 1 1 d .
C72 C 0.5549(6) 0.1700(11) 0.6576(5) 0.074(4) Uani 1 1 d .
H72 H 0.5307 0.2050 0.6812 0.089 Uiso 1 1 calc R
C73 C 0.5441(8) 0.1803(11) 0.6004(6) 0.094(5) Uani 1 1 d .
H73 H 0.5129 0.2223 0.5856 0.113 Uiso 1 1 calc R
C74 C 0.5789(9) 0.1295(16) 0.5660(6) 0.119(6) Uani 1 1 d .
H74 H 0.5713 0.1366 0.5274 0.143 Uiso 1 1 calc R
C75 C 0.6257(8) 0.0668(18) 0.5873(7) 0.130(7) Uani 1 1 d .
H75 H 0.6497 0.0326 0.5633 0.156 Uiso 1 1 calc R
C76 C 0.6359(7) 0.0562(14) 0.6437(6) 0.111(6) Uani 1 1 d .
H76 H 0.6668 0.0133 0.6584 0.133 Uiso 1 1 calc R
B B 0.8457(9) 0.8317(14) 0.0983(8) 0.091(6) Uani 1 1 d .
C11B C 0.9062(6) 0.9055(11) 0.1035(6) 0.078(4) Uani 1 1 d .
C12B C 0.9434(6) 0.9038(11) 0.1531(6) 0.083(4) Uani 1 1 d .
H12D H 0.9329 0.8615 0.1824 0.099 Uiso 1 1 calc R
C13B C 0.9955(7) 0.9626(12) 0.1607(7) 0.090(4) Uani 1 1 d .
H13C H 1.0179 0.9601 0.1952 0.108 Uiso 1 1 calc R
C14B C 1.0146(7) 1.0231(13) 0.1196(8) 0.098(5) Uani 1 1 d .
H14D H 1.0497 1.0614 0.1251 0.117 Uiso 1 1 calc R
C15B C 0.9815(9) 1.0265(13) 0.0706(8) 0.119(6) Uani 1 1 d .
H15C H 0.9940 1.0668 0.0414 0.143 Uiso 1 1 calc R
C16B C 0.9266(8) 0.9682(13) 0.0625(7) 0.111(6) Uani 1 1 d .
H16D H 0.9041 0.9732 0.0282 0.134 Uiso 1 1 calc R
C21B C 0.8125(6) 0.8560(13) 0.1547(8) 0.095(5) Uani 1 1 d .
C22B C 0.7926(7) 0.9585(12) 0.1676(10) 0.120(7) Uani 1 1 d .
H22B H 0.7990 1.0110 0.1417 0.144 Uiso 1 1 calc R
C23B C 0.7656(10) 0.9877(19) 0.2126(12) 0.147(10) Uani 1 1 d .
H23B H 0.7512 1.0556 0.2163 0.176 Uiso 1 1 calc R
C24B C 0.7599(9) 0.911(2) 0.2546(12) 0.155(11) Uani 1 1 d .
H24B H 0.7433 0.9285 0.2875 0.186 Uiso 1 1 calc R
C25B C 0.7783(7) 0.812(2) 0.2473(9) 0.125(7) Uani 1 1 d .
H25B H 0.7746 0.7623 0.2750 0.150 Uiso 1 1 calc R
C26B C 0.8032(7) 0.7851(15) 0.1980(8) 0.106(5) Uani 1 1 d .
H26B H 0.8143 0.7155 0.1934 0.127 Uiso 1 1 calc R
C31B C 0.8637(7) 0.7049(12) 0.0956(5) 0.081(4) Uani 1 1 d .
C32B C 0.9190(8) 0.6657(12) 0.0981(6) 0.098(5) Uani 1 1 d .
H32B H 0.9504 0.7129 0.1040 0.117 Uiso 1 1 calc R
C33B C 0.9332(10) 0.5588(16) 0.0924(7) 0.124(7) Uani 1 1 d .
H33B H 0.9727 0.5373 0.0949 0.149 Uiso 1 1 calc R
C34B C 0.8899(13) 0.4891(17) 0.0835(8) 0.138(8) Uani 1 1 d .
H34B H 0.8988 0.4187 0.0780 0.165 Uiso 1 1 calc R
C35B C 0.8323(11) 0.5214(14) 0.0826(9) 0.141(8) Uani 1 1 d .
H35B H 0.8017 0.4722 0.0807 0.169 Uiso 1 1 calc R
C36B C 0.8190(8) 0.6297(14) 0.0846(7) 0.115(6) Uani 1 1 d .
H36B H 0.7797 0.6516 0.0785 0.138 Uiso 1 1 calc R
C41B C 0.8022(7) 0.8541(9) 0.0405(6) 0.122(7) Uani 1 1 d G
C42B C 0.8252(6) 0.8308(9) -0.0104(7) 0.176(11) Uani 1 1 d G
H42B H 0.8645 0.8089 -0.0109 0.211 Uiso 1 1 calc R
C43B C 0.7892(9) 0.8404(11) -0.0605(6) 0.221(16) Uani 1 1 d G
H43B H 0.8046 0.8248 -0.0944 0.265 Uiso 1 1 calc R
C44B C 0.7303(8) 0.8732(11) -0.0597(7) 0.26(2) Uani 1 1 d G
H44B H 0.7063 0.8796 -0.0931 0.308 Uiso 1 1 calc R
C45B C 0.7072(6) 0.8966(12) -0.0088(9) 0.25(2) Uani 1 1 d G
H45B H 0.6680 0.9185 -0.0083 0.299 Uiso 1 1 calc R
C46B C 0.7432(7) 0.8870(11) 0.0413(7) 0.164(11) Uani 1 1 d G
H46B H 0.7279 0.9026 0.0752 0.197 Uiso 1 1 calc R

loop_
_atom_site_aniso_label
_atom_site_aniso_U_11
_atom_site_aniso_U_22
_atom_site_aniso_U_33
_atom_site_aniso_U_23
_atom_site_aniso_U_13
_atom_site_aniso_U_12
Os 0.0520(3) 0.0522(3) 0.0433(3) 0.0000(2) 0.00539(18) -0.0018(2)
C1 0.067(8) 0.104(13) 0.060(9) -0.028(9) 0.018(7) -0.012(9)
O1 0.145(9) 0.062(6) 0.077(7) -0.012(5) 0.032(7) 0.008(6)
Cl 0.074(2) 0.073(2) 0.067(2) 0.0058(17) 0.0103(17) -0.0063(17)
N1 0.087(7) 0.040(6) 0.055(6) 0.001(5) 0.000(5) 0.013(5)
C2 0.104(11) 0.18(2) 0.123(16) -0.051(14) -0.021(11) 0.032(12)
C3 0.128(13) 0.140(17) 0.20(2) -0.066(15) -0.067(14) 0.035(11)
C4 0.25(3) 0.30(4) 0.76(9) 0.27(5) -0.32(5) -0.11(3)
C5 0.17(2) 0.35(5) 0.50(6) 0.26(4) -0.12(3) -0.07(2)
C6 0.111(16) 0.17(2) 0.23(3) 0.020(18) 0.000(17) 0.025(13)
C7 0.29(3) 0.17(3) 0.46(6) 0.09(3) -0.23(4) -0.11(2)
C8 0.30(3) 0.21(3) 0.64(8) 0.12(4) -0.31(5) -0.15(3)
C9 0.15(2) 0.29(3) 0.29(4) 0.10(3) -0.07(2) -0.08(2)
P1 0.0583(18) 0.0503(19) 0.064(2) -0.0060(15) 0.0061(16) -0.0060(14)
O11 0.064(5) 0.083(6) 0.071(6) 0.001(5) -0.015(5) -0.002(4)
O12 0.065(5) 0.089(6) 0.088(6) -0.024(5) 0.020(5) -0.011(5)
O13 0.097(7) 0.046(5) 0.126(8) -0.016(5) 0.020(6) -0.024(5)
C11 0.104(13) 0.19(2) 0.17(2) 0.061(18) -0.070(14) -0.005(14)
C12 0.125(16) 0.141(18) 0.22(3) -0.025(17) -0.080(17) 0.037(14)
C13 0.053(9) 0.19(2) 0.21(2) -0.095(17) 0.037(11) -0.019(11)
C15 0.126(16) 0.132(18) 0.27(3) -0.06(2) 0.099(18) -0.039(14)
C14 0.091(12) 0.111(15) 0.35(3) -0.013(19) -0.024(17) -0.038(12)
C16 0.079(12) 0.22(3) 0.26(3) -0.08(2) 0.031(16) 0.022(14)
P2 0.0653(19) 0.0520(18) 0.0459(17) -0.0041(15) 0.0067(15) -0.0040(15)
C21 0.069(7) 0.051(7) 0.046(7) -0.013(6) 0.021(6) 0.001(6)
C22 0.085(9) 0.043(7) 0.063(8) -0.004(6) 0.011(7) 0.013(6)
C23 0.082(9) 0.064(9) 0.076(9) 0.002(8) -0.002(8) 0.005(7)
C24 0.108(12) 0.066(10) 0.113(13) -0.004(10) 0.016(11) 0.028(9)
C25 0.151(16) 0.095(12) 0.092(13) -0.028(11) 0.005(12) 0.031(12)
C26 0.109(11) 0.090(11) 0.067(9) -0.025(8) -0.014(8) 0.027(9)
C31 0.073(8) 0.061(8) 0.050(7) -0.006(6) 0.001(6) -0.001(6)
C32 0.105(11) 0.087(10) 0.062(9) -0.002(8) -0.006(8) -0.043(9)
C33 0.110(12) 0.086(11) 0.101(13) -0.014(10) 0.005(10) -0.042(9)
C34 0.117(13) 0.079(11) 0.129(16) -0.034(11) -0.008(12) -0.028(10)
C35 0.135(16) 0.143(17) 0.090(13) -0.019(12) -0.040(12) -0.041(13)
C36 0.097(11) 0.120(13) 0.090(12) -0.013(10) -0.012(9) -0.033(10)
C41 0.117(12) 0.075(9) 0.042(7) 0.009(7) 0.003(8) -0.014(9)
C42 0.198(19) 0.070(10) 0.052(9) -0.008(8) 0.021(10) 0.002(11)
C43 0.33(4) 0.073(12) 0.067(12) -0.013(9) 0.064(17) 0.025(17)
C44 0.36(5) 0.056(13) 0.117(18) -0.005(11) 0.11(2) -0.019(18)
C45 0.19(2) 0.099(14) 0.122(16) -0.012(12) 0.086(16) -0.029(14)
C46 0.128(14) 0.115(13) 0.084(11) 0.005(10) 0.040(10) -0.049(11)
P3 0.0611(18) 0.0583(19) 0.0426(16) -0.0018(14) 0.0072(14) 0.0022(15)
C51 0.050(7) 0.056(7) 0.057(7) -0.012(6) 0.009(6) 0.011(6)
C52 0.097(10) 0.068(10) 0.086(10) 0.003(8) -0.009(8) -0.002(8)
C53 0.109(12) 0.089(13) 0.121(15) -0.032(12) -0.022(11) -0.013(10)
C54 0.103(12) 0.065(10) 0.113(14) -0.005(10) 0.020(11) -0.007(9)
C55 0.092(10) 0.070(10) 0.099(11) 0.034(9) 0.033(9) 0.025(9)
C56 0.079(9) 0.062(9) 0.065(9) -0.007(7) 0.015(7) 0.015(7)
C61 0.056(7) 0.066(8) 0.057(7) -0.001(6) 0.017(6) 0.001(6)
C62 0.066(9) 0.096(11) 0.104(11) 0.042(9) 0.024(8) 0.015(8)
C63 0.086(11) 0.079(11) 0.147(16) 0.007(10) 0.031(11) -0.004(9)
C64 0.060(9) 0.081(11) 0.153(15) 0.002(11) 0.036(9) 0.004(8)
C65 0.063(9) 0.076(10) 0.150(15) 0.017(10) 0.028(9) 0.026(8)
C66 0.059(8) 0.054(8) 0.100(10) -0.002(7) 0.019(7) 0.009(6)
C71 0.080(9) 0.073(9) 0.049(7) -0.007(7) 0.013(7) 0.003(7)
C72 0.083(9) 0.089(10) 0.049(8) -0.007(7) 0.006(7) 0.010(8)
C73 0.138(14) 0.095(11) 0.045(8) 0.011(8) -0.015(9) 0.013(10)
C74 0.167(19) 0.151(17) 0.039(9) 0.021(11) 0.007(11) -0.029(15)
C75 0.133(16) 0.21(2) 0.051(10) -0.024(12) 0.030(10) 0.001(15)
C76 0.113(12) 0.169(17) 0.050(9) -0.003(10) 0.012(9) 0.039(12)
B 0.110(14) 0.068(11) 0.090(14) -0.003(10) -0.022(12) 0.002(10)
C11B 0.100(10) 0.070(9) 0.062(9) 0.000(8) -0.011(8) 0.010(8)
C12B 0.091(10) 0.085(10) 0.070(9) 0.006(8) -0.001(8) -0.003(9)
C13B 0.088(11) 0.087(11) 0.096(12) -0.005(10) 0.009(9) 0.006(9)
C14B 0.101(12) 0.097(12) 0.098(13) -0.008(11) 0.026(11) -0.022(10)
C15B 0.177(18) 0.091(12) 0.090(13) 0.017(11) 0.023(13) -0.051(12)
C16B 0.162(17) 0.094(12) 0.073(11) 0.004(10) -0.020(11) -0.031(12)
C21B 0.061(9) 0.087(12) 0.130(15) -0.003(11) -0.027(10) -0.009(8)
C22B 0.086(12) 0.061(11) 0.21(2) -0.031(12) 0.009(13) -0.006(9)
C23B 0.094(14) 0.13(2) 0.22(3) -0.080(19) 0.024(18) 0.002(15)
C24B 0.081(13) 0.19(3) 0.19(3) -0.11(2) 0.012(16) -0.005(18)
C25B 0.080(12) 0.18(2) 0.116(16) -0.030(15) 0.009(11) 0.001(13)
C26B 0.087(11) 0.107(14) 0.117(15) -0.031(13) -0.023(11) 0.006(10)
C31B 0.102(11) 0.083(10) 0.053(8) 0.014(8) -0.016(8) 0.002(10)
C32B 0.120(13) 0.078(11) 0.092(12) -0.007(9) -0.012(10) 0.011(10)
C33B 0.18(2) 0.112(15) 0.070(11) -0.012(11) -0.023(12) 0.065(15)
C34B 0.21(3) 0.094(16) 0.099(14) -0.037(12) -0.024(17) -0.003(17)
C35B 0.18(2) 0.064(13) 0.17(2) 0.018(12) -0.016(18) -0.026(13)
C36B 0.127(14) 0.086(12) 0.126(14) -0.002(11) -0.022(11) -0.028(11)
C41B 0.170(19) 0.061(10) 0.121(15) 0.016(10) -0.063(14) -0.033(11)
C42B 0.29(3) 0.096(14) 0.119(17) -0.006(13) -0.11(2) 0.041(16)
C43B 0.42(5) 0.103(16) 0.116(18) 0.039(14) -0.12(2) -0.08(2)
C44B 0.29(4) 0.16(3) 0.28(4) 0.09(3) -0.21(3) -0.07(3)
C45B 0.20(3) 0.20(3) 0.32(4) 0.15(3) -0.15(3) -0.09(2)
C46B 0.111(14) 0.129(16) 0.24(3) 0.081(17) -0.092(16) -0.038(13)

loop_
_atom_type_symbol
_atom_type_description
_atom_type_scat_dispersion_real
_atom_type_scat_dispersion_imag
_atom_type_scat_source
C C 0.0033 0.0016 'International Tables Vol C Tables 4.2.6.8 and 6.1.1.4'
H H 0.0000 0.0000 'International Tables Vol C Tables 4.2.6.8 and 6.1.1.4'
B B 0.0013 0.0007 'International Tables Vol C Tables 4.2.6.8 and 6.1.1.4'
N N 0.0061 0.0033 'International Tables Vol C Tables 4.2.6.8 and 6.1.1.4'
O O 0.0106 0.0060 'International Tables Vol C Tables 4.2.6.8 and 6.1.1.4'
P P 0.1023 0.0942 'International Tables Vol C Tables 4.2.6.8 and 6.1.1.4'
Cl Cl 0.1484 0.1585 'International Tables Vol C Tables 4.2.6.8 and 6.1.1.4'
Os Os -1.2165 7.6030 'International Tables Vol C Tables 4.2.6.8 and 6.1.1.4'

loop_
_geom_angle_atom_site_label_1
_geom_angle_atom_site_label_2
_geom_angle_atom_site_label_3
_geom_angle
C1 Os N1 91.9(5)
C1 Os P1 85.2(4)
N1 Os P1 176.6(3)
C1 Os P2 92.5(4)
N1 Os P2 84.8(2)
P1 Os P2 93.51(11)
C1 Os Cl 177.0(4)
N1 Os Cl 85.1(3)
P1 Os Cl 97.79(11)
P2 Os Cl 87.51(11)
C1 Os P3 91.8(4)
N1 Os P3 87.7(2)
P1 Os P3 94.18(11)
P2 Os P3 171.46(10)
Cl Os P3 87.77(11)
O1 C1 Os 177.8(16)
C2 N1 Os 133.9(13)
N1 C2 C3 135(2)
C4 C3 C8 120.0
C4 C3 C2 121.6(17)
C8 C3 C2 118.3(17)
C3 C4 C5 120.0
C6 C5 C4 120.0
C7 C6 C5 120.0
C7 C6 C9 116.2(17)
C5 C6 C9 123.8(17)
C6 C7 C8 120.0
C7 C8 C3 120.0
O11 P1 O13 100.8(5)
O11 P1 O12 106.7(5)
O13 P1 O12 107.1(5)
O11 P1 Os 116.6(3)
O13 P1 Os 115.8(4)
O12 P1 Os 108.9(3)
C11 O11 P1 128.3(11)
C13 O12 P1 127.0(10)
C15 O13 P1 130.1(12)
O11 C11 C12 115.8(17)
O12 C13 C16 114.6(14)
O13 C15 C14 117(2)
C21 P2 C41 104.2(6)
C21 P2 C31 98.7(5)
C41 P2 C31 105.1(6)
C21 P2 Os 120.3(4)
C41 P2 Os 111.5(5)
C31 P2 Os 115.2(4)
C22 C21 C26 117.5(11)
C22 C21 P2 123.3(8)
C26 C21 P2 119.2(10)
C21 C22 C23 121.9(12)
C24 C23 C22 120.4(13)
C23 C24 C25 118.9(14)
C24 C25 C26 121.0(15)
C21 C26 C25 120.0(13)
C32 C31 C36 118.4(12)
C32 C31 P2 120.2(9)
C36 C31 P2 121.3(11)
C31 C32 C33 122.7(13)
C34 C33 C32 119.9(16)
C33 C34 C35 119.7(15)
C34 C35 C36 120.1(15)
C31 C36 C35 119.0(16)
C42 C41 C46 119.5(14)
C42 C41 P2 118.2(13)
C46 C41 P2 121.9(12)
C41 C42 C43 120.7(19)
C44 C43 C42 116(2)
C43 C44 C45 126(2)
C44 C45 C46 117(2)
C41 C46 C45 121.0(18)
C61 P3 C71 99.3(6)
C61 P3 C51 104.8(5)
C71 P3 C51 104.1(6)
C61 P3 Os 110.7(4)
C71 P3 Os 120.4(4)
C51 P3 Os 115.3(4)
C56 C51 C52 118.9(12)
C56 C51 P3 120.4(9)
C52 C51 P3 120.5(10)
C51 C52 C53 119.3(14)
C54 C53 C52 120.7(15)
C53 C54 C55 119.7(15)
C56 C55 C54 120.0(14)
C55 C56 C51 121.3(13)
C62 C61 C66 116.8(11)
C62 C61 P3 119.0(9)
C66 C61 P3 124.1(9)
C61 C62 C63 122.0(13)
C64 C63 C62 119.6(14)
C65 C64 C63 120.5(14)
C64 C65 C66 122.5(13)
C61 C66 C65 118.7(12)
C72 C71 C76 118.8(12)
C72 C71 P3 122.0(10)
C76 C71 P3 119.0(10)
C71 C72 C73 120.6(13)
C74 C73 C72 119.9(15)
C73 C74 C75 121.0(14)
C76 C75 C74 118.9(17)
C75 C76 C71 120.8(16)
C21B B C11B 105.3(12)
C21B B C41B 112.3(14)
C11B B C41B 113.2(13)
C21B B C31B 110.3(14)
C11B B C31B 110.5(13)
C41B B C31B 105.3(12)
C16B C11B C12B 113.8(14)
C16B C11B B 126.9(13)
C12B C11B B 119.3(14)
C13B C12B C11B 122.9(14)
C14B C13B C12B 121.9(15)
C15B C14B C13B 118.1(16)
C14B C15B C16B 120.7(15)
C11B C16B C15B 122.5(15)
C26B C21B C22B 111.1(18)
C26B C21B B 126.7(15)
C22B C21B B 122.0(18)
C23B C22B C21B 127(2)
C22B C23B C24B 117(2)
C25B C24B C23B 120(3)
C24B C25B C26B 120(2)
C25B C26B C21B 124.1(19)
C32B C31B C36B 114.1(15)
C32B C31B B 126.0(15)
C36B C31B B 119.7(14)
C31B C32B C33B 125.0(18)
C34B C33B C32B 120(2)
C33B C34B C35B 119(2)
C34B C35B C36B 120(2)
C31B C36B C35B 121.5(18)
C46B C41B C42B 120.0
C46B C41B B 122.7(13)
C42B C41B B 117.1(13)
C43B C42B C41B 120.0
C44B C43B C42B 120.0
C43B C44B C45B 120.0
C46B C45B C44B 120.0
C41B C46B C45B 120.0

loop_
_geom_bond_atom_site_label_1
_geom_bond_atom_site_label_2
_geom_bond_distance
Os C1 1.901(17)
Os N1 2.136(10)
Os P1 2.295(3)
Os P2 2.427(3)
Os Cl 2.429(3)
Os P3 2.431(3)
C1 O1 1.058(15)
N1 C2 1.194(18)
C2 C3 1.48(2)
C3 C4 1.344(8)
C3 C8 1.344(8)
C4 C5 1.344(8)
C5 C6 1.344(8)
C6 C7 1.344(8)
C6 C9 1.51(2)
C7 C8 1.344(8)
P1 O11 1.540(9)
P1 O13 1.553(8)
P1 O12 1.585(9)
O11 C11 1.367(17)
O12 C13 1.441(15)
O13 C15 1.39(2)
C11 C12 1.41(2)
C13 C16 1.46(2)
C15 C14 1.41(2)
P2 C21 1.823(12)
P2 C41 1.824(13)
P2 C31 1.850(12)
C21 C22 1.350(15)
C21 C26 1.378(16)
C22 C23 1.384(15)
C23 C24 1.346(18)
C24 C25 1.354(19)
C25 C26 1.391(19)
C31 C32 1.344(16)
C31 C36 1.376(17)
C32 C33 1.397(17)
C33 C34 1.32(2)
C34 C35 1.39(2)
C35 C36 1.416(19)
C41 C42 1.332(19)
C41 C46 1.40(2)
C42 C43 1.47(2)
C43 C44 1.33(3)
C44 C45 1.36(3)
C45 C46 1.40(2)
P3 C61 1.815(11)
P3 C71 1.827(12)
P3 C51 1.843(12)
C51 C56 1.367(15)
C51 C52 1.380(15)
C52 C53 1.419(19)
C53 C54 1.33(2)
C54 C55 1.40(2)
C55 C56 1.365(17)
C61 C62 1.388(16)
C61 C66 1.408(15)
C62 C63 1.399(18)
C63 C64 1.348(18)
C64 C65 1.321(18)
C65 C66 1.414(16)
C71 C72 1.364(16)
C71 C76 1.398(17)
C72 C73 1.375(17)
C73 C74 1.35(2)
C74 C75 1.39(2)
C75 C76 1.357(19)
B C21B 1.63(3)
B C11B 1.65(2)
B C41B 1.65(2)
B C31B 1.67(2)
C11B C16B 1.374(19)
C11B C12B 1.396(16)
C12B C13B 1.393(18)
C13B C14B 1.348(19)
C14B C15B 1.34(2)
C15B C16B 1.44(2)
C21B C26B 1.40(2)
C21B C22B 1.42(2)
C22B C23B 1.33(3)
C23B C24B 1.42(3)
C24B C25B 1.33(3)
C25B C26B 1.39(2)
C31B C32B 1.338(19)
C31B C36B 1.398(19)
C32B C33B 1.41(2)
C33B C34B 1.32(2)
C34B C35B 1.36(3)
C35B C36B 1.41(2)
C41B C46B 1.396(7)
C41B C42B 1.396(8)
C42B C43B 1.396(7)
C43B C44B 1.396(8)
C44B C45B 1.396(7)
C45B C46B 1.396(7)
